data_4078235
loop_
_publ_author_name
'Adams, Richard D.'
'Chen, Mingwei'
'Yang, Xinzheng'

_publ_section_title
;
 Iridium--Gold Cluster Compounds: Syntheses, Structures, and an Unusual
 Ligand-Induced Skeletal Rearrangement
;
_journal_issue 9
_journal_name_full Organometallics
_journal_page_first 3588
_journal_paper_doi 10.1021/om3001026
_journal_volume 31
_journal_year 2012
_chemical_formula_sum 'C58 H42 Au2 Ir4 O10 P2'
_chemical_formula_weight 2123.59
_chemical_name_systematic
; 
 ? 
;
_space_group_IT_number 2
_symmetry_cell_setting triclinic
_symmetry_space_group_name_Hall '-P 1'
_symmetry_space_group_name_H-M 'P -1'
_atom_sites_solution_hydrogens geom
_atom_sites_solution_primary direct
_atom_sites_solution_secondary difmap
_audit_creation_method SHELXL-97
_cell_angle_alpha 94.8580(10)
_cell_angle_beta 102.4390(10)
_cell_angle_gamma 98.2770(10)
_cell_formula_units_Z 2
_cell_length_a 10.2250(4)
_cell_length_b 15.1704(6)
_cell_length_c 19.2345(7)
_cell_measurement_reflns_used 6256
_cell_measurement_temperature 293(2)
_cell_measurement_theta_max 28.07
_cell_measurement_theta_min 2.28
_cell_volume 2862.48(19)
_computing_structure_refinement 'SHELXL-97 (Sheldrick, 1997)'
_computing_structure_solution 'SHELXS-97 (Sheldrick, 1990)'
_diffrn_ambient_temperature 293(2)
_diffrn_measured_fraction_theta_full 0.998
_diffrn_measured_fraction_theta_max 0.998
_diffrn_radiation_monochromator graphite
_diffrn_radiation_source 'fine-focus sealed tube'
_diffrn_radiation_type MoK\a
_diffrn_radiation_wavelength 0.71073
_diffrn_reflns_av_R_equivalents 0.0564
_diffrn_reflns_av_sigmaI/netI 0.0546
_diffrn_reflns_limit_h_max 12
_diffrn_reflns_limit_h_min -12
_diffrn_reflns_limit_k_max 18
_diffrn_reflns_limit_k_min -18
_diffrn_reflns_limit_l_max 22
_diffrn_reflns_limit_l_min -22
_diffrn_reflns_number 33166
_diffrn_reflns_theta_full 25.03
_diffrn_reflns_theta_max 25.03
_diffrn_reflns_theta_min 1.09
_diffrn_standards_decay_% <1
_exptl_absorpt_coefficient_mu 14.480
_exptl_absorpt_correction_T_max 1.000
_exptl_absorpt_correction_T_min 0.685955
_exptl_absorpt_correction_type multi-scan
_exptl_crystal_colour black
_exptl_crystal_density_diffrn 2.464
_exptl_crystal_density_method 'not measured'
_exptl_crystal_description block
_exptl_crystal_F_000 1932
_exptl_crystal_size_max 0.36
_exptl_crystal_size_mid 0.12
_exptl_crystal_size_min 0.08
_refine_diff_density_max 2.166
_refine_diff_density_min -2.844
_refine_diff_density_rms 0.500
_refine_ls_extinction_method none
_refine_ls_goodness_of_fit_ref 1.081
_refine_ls_hydrogen_treatment constr
_refine_ls_matrix_type full
_refine_ls_number_parameters 625
_refine_ls_number_reflns 10096
_refine_ls_number_restraints 2
_refine_ls_restrained_S_all 1.081
_refine_ls_R_factor_all 0.0885
_refine_ls_R_factor_gt 0.0613
_refine_ls_shift/su_max 0.011
_refine_ls_shift/su_mean 0.001
_refine_ls_structure_factor_coef Fsqd
_refine_ls_weighting_details 'calc w=1/[\s^2^(Fo^2^)+(0.0900P)^2^+61.4150P] where P=(Fo^2^+2Fc^2^)/3'
_refine_ls_weighting_scheme calc
_refine_ls_wR_factor_gt 0.1634
_refine_ls_wR_factor_ref 0.1984
_reflns_number_gt 7460
_reflns_number_total 10096
_reflns_threshold_expression >2sigma(I)
_cod_data_source_file om3001026_si_002.cif
_cod_data_source_block 2
_cod_depositor_comments
;
The following automatic conversions were performed:

'_symmetry_cell_setting' value 'Triclinic' changed to 'triclinic'
according to /home/saulius/struct/CIF-dictionaries/cif_core.dic
dictionary named 'cif_core.dic' version 2.4.1 from 2010-06-29.

Automatic conversion script
Id: cif_fix_values 1715 2011-07-08 13:25:40Z adriana 
;
_cod_original_sg_symbol_H-M P-1
_cod_database_code 4078235

loop_
_symmetry_equiv_pos_as_xyz
'x, y, z'
'-x, -y, -z'

loop_
_atom_site_label
_atom_site_type_symbol
_atom_site_fract_x
_atom_site_fract_y
_atom_site_fract_z
_atom_site_U_iso_or_equiv
_atom_site_adp_type
_atom_site_occupancy
_atom_site_symmetry_multiplicity
_atom_site_calc_flag
_atom_site_refinement_flags
Ir1 Ir 0.54857(8) -0.00268(5) 0.34439(4) 0.0455(2) Uani 1 1 d .
Ir2 Ir 0.20579(8) 0.04364(5) 0.24283(4) 0.0461(2) Uani 1 1 d .
Ir3 Ir 0.29087(8) -0.03191(5) 0.36329(4) 0.0472(2) Uani 1 1 d .
Ir4 Ir 0.34793(8) -0.09403(5) 0.23544(4) 0.0468(2) Uani 1 1 d .
Au1 Au 0.41225(8) 0.14064(5) 0.36354(4) 0.0462(2) Uani 1 1 d .
Au2 Au 0.46356(8) 0.07313(5) 0.21436(4) 0.0475(2) Uani 1 1 d .
P1 P 0.4389(5) 0.2916(3) 0.4055(3) 0.0472(11) Uani 1 1 d .
P2 P 0.6078(5) 0.1687(3) 0.1652(3) 0.0496(11) Uani 1 1 d .
C1 C 0.1563(19) -0.0811(12) 0.1850(11) 0.060(6) Uani 1 1 d .
C2 C 0.464(2) -0.0717(13) 0.4157(9) 0.056(5) Uani 1 1 d .
C11 C 0.665(3) -0.0700(16) 0.3101(14) 0.079(7) Uani 1 1 d U
C12 C 0.686(2) 0.0762(12) 0.4116(11) 0.054(5) Uani 1 1 d .
C21 C 0.061(3) 0.0696(17) 0.2878(12) 0.073(7) Uani 1 1 d .
C22 C 0.167(3) 0.1110(14) 0.1675(13) 0.069(6) Uani 1 1 d .
C31 C 0.230(3) 0.0254(13) 0.4435(13) 0.069(7) Uani 1 1 d .
C32 C 0.1548(19) -0.1284(14) 0.3519(10) 0.055(5) Uani 1 1 d .
C41 C 0.339(3) -0.2033(15) 0.2666(14) 0.077(7) Uani 1 1 d .
C42 C 0.431(2) -0.1285(16) 0.1587(14) 0.070(6) Uani 1 1 d .
C43 C 0.3764(17) 0.3618(10) 0.3393(9) 0.037(4) Uani 1 1 d .
C44 C 0.369(2) 0.3383(14) 0.2693(12) 0.065(6) Uani 1 1 d .
H44 H 0.3915 0.2832 0.2556 0.078 Uiso 1 1 calc R
C45 C 0.330(2) 0.3924(15) 0.2167(12) 0.065(6) Uani 1 1 d .
H45 H 0.3270 0.3751 0.1687 0.078 Uiso 1 1 calc R
C46 C 0.295(2) 0.4725(17) 0.2382(13) 0.076(7) Uani 1 1 d .
H46 H 0.2654 0.5099 0.2043 0.091 Uiso 1 1 calc R
C47 C 0.303(2) 0.4975(14) 0.3080(13) 0.069(6) Uani 1 1 d .
H47 H 0.2822 0.5533 0.3215 0.082 Uiso 1 1 calc R
C48 C 0.3391(19) 0.4444(12) 0.3587(11) 0.053(5) Uani 1 1 d .
H48 H 0.3397 0.4622 0.4063 0.064 Uiso 1 1 calc R
C49 C 0.607(2) 0.3472(13) 0.4504(10) 0.051(4) Uani 1 1 d .
C50 C 0.659(2) 0.4324(13) 0.4411(12) 0.059(5) Uani 1 1 d .
H50 H 0.6092 0.4629 0.4078 0.071 Uiso 1 1 calc R
C51 C 0.789(2) 0.4746(14) 0.4818(12) 0.064(6) Uani 1 1 d .
H51 H 0.8263 0.5311 0.4732 0.077 Uiso 1 1 calc R
C52 C 0.860(2) 0.4318(15) 0.5340(11) 0.059(5) Uani 1 1 d .
H52 H 0.9419 0.4610 0.5631 0.071 Uiso 1 1 calc R
C53 C 0.809(2) 0.3458(14) 0.5433(12) 0.059(5) Uani 1 1 d .
H53 H 0.8590 0.3156 0.5770 0.071 Uiso 1 1 calc R
C54 C 0.683(2) 0.3044(14) 0.5023(12) 0.059(5) Uani 1 1 d .
H54 H 0.6486 0.2466 0.5095 0.071 Uiso 1 1 calc R
C55 C 0.3417(19) 0.2981(14) 0.4752(10) 0.053(5) Uani 1 1 d .
C56 C 0.201(2) 0.2626(14) 0.4556(13) 0.068(6) Uani 1 1 d .
H56 H 0.1600 0.2438 0.4076 0.082 Uiso 1 1 calc R
C57 C 0.125(3) 0.2554(16) 0.5066(16) 0.078(7) Uani 1 1 d .
H57 H 0.0340 0.2286 0.4950 0.094 Uiso 1 1 calc R
C58 C 0.192(3) 0.2910(17) 0.5770(15) 0.080(7) Uani 1 1 d .
H58 H 0.1435 0.2923 0.6125 0.096 Uiso 1 1 calc R
C59 C 0.320(2) 0.3219(19) 0.5936(12) 0.078(7) Uani 1 1 d .
H59 H 0.3621 0.3389 0.6418 0.093 Uiso 1 1 calc R
C60 C 0.398(2) 0.3311(15) 0.5447(11) 0.064(6) Uani 1 1 d .
H60 H 0.4886 0.3593 0.5585 0.077 Uiso 1 1 calc R
C61 C 0.529(2) 0.2409(12) 0.1079(10) 0.050(5) Uani 1 1 d .
C62 C 0.415(3) 0.207(2) 0.0563(13) 0.093(9) Uani 1 1 d .
H62 H 0.3834 0.1457 0.0517 0.111 Uiso 1 1 calc R
C63 C 0.339(3) 0.2586(19) 0.0086(14) 0.084(8) Uani 1 1 d .
H63 H 0.2596 0.2334 -0.0248 0.101 Uiso 1 1 calc R
C64 C 0.392(3) 0.3476(19) 0.0155(16) 0.087(8) Uani 1 1 d .
H64 H 0.3485 0.3840 -0.0151 0.105 Uiso 1 1 calc R
C65 C 0.506(4) 0.3849(18) 0.0650(18) 0.102(10) Uani 1 1 d .
H65 H 0.5392 0.4459 0.0689 0.123 Uiso 1 1 calc R
C66 C 0.570(3) 0.3312(16) 0.1092(16) 0.088(8) Uani 1 1 d .
H66 H 0.6487 0.3578 0.1428 0.105 Uiso 1 1 calc R
C67 C 0.6871(18) 0.0991(14) 0.1099(12) 0.059(6) Uani 1 1 d .
C68 C 0.706(3) 0.1231(19) 0.0436(12) 0.084(8) Uani 1 1 d .
H68 H 0.6738 0.1721 0.0241 0.101 Uiso 1 1 calc R
C69 C 0.782(4) 0.065(3) 0.0066(14) 0.122(13) Uani 1 1 d .
H69 H 0.8001 0.0776 -0.0372 0.147 Uiso 1 1 calc R
C70 C 0.823(3) -0.006(2) 0.0368(18) 0.093(9) Uani 1 1 d .
H70 H 0.8665 -0.0442 0.0123 0.111 Uiso 1 1 calc R
C71 C 0.804(2) -0.0230(19) 0.0989(17) 0.082(8) Uani 1 1 d .
H71 H 0.8372 -0.0719 0.1181 0.098 Uiso 1 1 calc R
C72 C 0.741(3) 0.0252(17) 0.1363(16) 0.084(7) Uani 1 1 d .
H72 H 0.7320 0.0103 0.1811 0.100 Uiso 1 1 calc R
C73 C 0.7493(18) 0.2377(11) 0.2301(10) 0.044(4) Uani 1 1 d .
C74 C 0.7455(19) 0.2569(16) 0.2981(11) 0.059(5) Uani 1 1 d .
H74 H 0.6678 0.2345 0.3130 0.071 Uiso 1 1 calc R
C75 C 0.855(2) 0.3097(16) 0.3484(13) 0.071(6) Uani 1 1 d .
H75 H 0.8494 0.3223 0.3959 0.085 Uiso 1 1 calc R
C76 C 0.966(2) 0.3416(14) 0.3266(12) 0.066(6) Uani 1 1 d .
H76 H 1.0370 0.3796 0.3588 0.080 Uiso 1 1 calc R
C77 C 0.979(2) 0.3195(17) 0.2571(14) 0.080(7) Uani 1 1 d .
H77 H 1.0607 0.3376 0.2443 0.096 Uiso 1 1 calc R
C78 C 0.870(2) 0.2703(16) 0.2074(13) 0.069(6) Uani 1 1 d .
H78 H 0.8740 0.2586 0.1597 0.083 Uiso 1 1 calc R
O1 O 0.0611(17) -0.1199(12) 0.1422(9) 0.087(5) Uani 1 1 d .
O2 O 0.5036(17) -0.1163(11) 0.4608(8) 0.074(5) Uani 1 1 d .
O11 O 0.738(2) -0.1095(15) 0.2903(11) 0.104(6) Uani 1 1 d U
O12 O 0.7773(16) 0.1228(10) 0.4482(9) 0.078(5) Uani 1 1 d .
O21 O -0.0197(19) 0.0877(14) 0.3108(11) 0.100(7) Uani 1 1 d .
O22 O 0.137(2) 0.1528(13) 0.1226(9) 0.090(5) Uani 1 1 d .
O31 O 0.180(2) 0.0541(12) 0.4837(9) 0.088(6) Uani 1 1 d .
O32 O 0.0577(19) -0.1860(14) 0.3409(12) 0.109(7) Uani 1 1 d .
O41 O 0.338(2) -0.2749(12) 0.2848(11) 0.112(7) Uani 1 1 d .
O42 O 0.484(2) -0.1508(14) 0.1166(10) 0.102(7) Uani 1 1 d .
C1S C 0.663(5) 0.567(3) 0.220(2) 0.148(15) Uiso 1 1 d .
H1S H 0.5771 0.5366 0.2189 0.177 Uiso 1 1 calc R
C2S C 0.685(5) 0.650(3) 0.191(3) 0.160(16) Uiso 1 1 d .
H2S H 0.6124 0.6786 0.1726 0.193 Uiso 1 1 calc R
C3S C 0.811(5) 0.686(3) 0.192(2) 0.149(15) Uiso 1 1 d .
H3S H 0.8252 0.7426 0.1776 0.179 Uiso 1 1 calc R
C4S C 0.917(5) 0.647(3) 0.211(2) 0.157(16) Uiso 1 1 d .
H4S H 1.0024 0.6706 0.2053 0.188 Uiso 1 1 calc R
C5S C 0.896(6) 0.573(4) 0.239(3) 0.180(19) Uiso 1 1 d .
H5S H 0.9698 0.5444 0.2546 0.216 Uiso 1 1 calc R
C6S C 0.773(5) 0.536(3) 0.247(2) 0.146(15) Uiso 1 1 d .
H6S H 0.7668 0.4871 0.2725 0.175 Uiso 1 1 calc R
C7S C 0.807(3) 0.348(4) -0.065(3) 0.181(19) Uiso 1 1 d D
H7S H 0.7542 0.3227 -0.1093 0.217 Uiso 1 1 calc R
C8S C 0.772(5) 0.421(4) -0.033(3) 0.174(18) Uiso 1 1 d .
H8S H 0.7029 0.4497 -0.0545 0.209 Uiso 1 1 calc R
C9S C 0.847(5) 0.447(3) 0.034(3) 0.148(15) Uiso 1 1 d .
H9S H 0.8240 0.4958 0.0584 0.178 Uiso 1 1 calc R
C10S C 0.949(4) 0.413(2) 0.067(2) 0.111(10) Uiso 1 1 d .
H10S H 0.9962 0.4372 0.1135 0.133 Uiso 1 1 calc R
C11S C 0.985(5) 0.338(3) 0.034(3) 0.164(17) Uiso 1 1 d .
H11S H 1.0528 0.3093 0.0565 0.196 Uiso 1 1 calc R
C12S C 0.914(4) 0.312(3) -0.034(3) 0.165(17) Uiso 1 1 d D
H12S H 0.9404 0.2661 -0.0610 0.199 Uiso 1 1 calc R

loop_
_atom_site_aniso_label
_atom_site_aniso_U_11
_atom_site_aniso_U_22
_atom_site_aniso_U_33
_atom_site_aniso_U_23
_atom_site_aniso_U_13
_atom_site_aniso_U_12
Ir1 0.0482(4) 0.0400(4) 0.0479(4) 0.0092(3) 0.0100(3) 0.0050(3)
Ir2 0.0472(4) 0.0407(4) 0.0490(4) 0.0065(3) 0.0091(3) 0.0051(3)
Ir3 0.0515(4) 0.0406(4) 0.0492(4) 0.0101(3) 0.0139(3) 0.0003(3)
Ir4 0.0514(4) 0.0364(4) 0.0509(4) 0.0043(3) 0.0100(3) 0.0045(3)
Au1 0.0530(4) 0.0363(4) 0.0478(4) 0.0038(3) 0.0121(3) 0.0032(3)
Au2 0.0505(4) 0.0442(4) 0.0482(4) 0.0105(3) 0.0136(3) 0.0029(3)
P1 0.050(3) 0.037(2) 0.051(3) 0.002(2) 0.011(2) -0.002(2)
P2 0.049(3) 0.054(3) 0.050(3) 0.010(2) 0.020(2) 0.005(2)
C1 0.044(11) 0.039(10) 0.073(13) 0.000(9) -0.033(10) 0.005(8)
C2 0.074(13) 0.047(11) 0.036(9) -0.007(8) 0.020(9) -0.029(10)
C11 0.104(19) 0.058(14) 0.079(16) 0.003(12) 0.020(14) 0.029(12)
C12 0.058(12) 0.034(9) 0.063(12) 0.008(9) -0.008(10) 0.013(9)
C21 0.078(16) 0.081(16) 0.048(12) 0.011(11) 0.011(12) -0.023(13)
C22 0.102(18) 0.041(11) 0.071(15) 0.009(10) 0.040(14) 0.001(11)
C31 0.091(17) 0.032(10) 0.082(16) 0.038(11) 0.004(13) 0.014(10)
C32 0.038(10) 0.066(13) 0.049(11) -0.006(9) -0.005(8) 0.001(9)
C41 0.11(2) 0.050(13) 0.088(17) 0.016(12) 0.055(16) 0.012(13)
C42 0.055(13) 0.066(14) 0.088(17) 0.020(13) 0.009(12) 0.015(11)
C43 0.049(10) 0.028(8) 0.038(9) 0.000(7) 0.024(8) 0.003(7)
C44 0.078(15) 0.046(11) 0.078(15) -0.001(10) 0.033(12) 0.013(10)
C45 0.077(15) 0.072(15) 0.055(12) 0.011(11) 0.028(11) 0.026(12)
C46 0.064(14) 0.087(18) 0.072(16) 0.037(14) -0.007(12) 0.012(13)
C47 0.088(17) 0.040(11) 0.084(17) 0.016(11) 0.021(13) 0.024(11)
C48 0.052(11) 0.043(10) 0.062(12) 0.010(9) 0.013(10) -0.001(9)
C49 0.064(12) 0.045(10) 0.039(10) 0.001(8) 0.011(9) 0.005(9)
C50 0.043(11) 0.050(11) 0.076(14) 0.006(10) 0.004(10) -0.006(9)
C51 0.059(13) 0.044(11) 0.079(15) 0.000(10) 0.009(11) -0.011(10)
C52 0.044(11) 0.070(14) 0.062(13) 0.001(11) 0.013(10) 0.006(10)
C53 0.045(11) 0.061(13) 0.065(13) 0.003(10) -0.001(10) 0.011(10)
C54 0.048(11) 0.051(12) 0.080(14) -0.002(10) 0.027(11) -0.001(9)
C55 0.043(10) 0.072(13) 0.051(11) 0.013(10) 0.022(9) 0.020(10)
C56 0.059(13) 0.056(13) 0.080(15) -0.013(11) 0.017(12) -0.011(10)
C57 0.075(16) 0.069(15) 0.11(2) 0.032(15) 0.050(16) 0.017(13)
C58 0.090(19) 0.084(17) 0.091(19) 0.038(15) 0.060(16) 0.020(15)
C59 0.062(14) 0.13(2) 0.055(13) 0.031(14) 0.028(11) 0.037(15)
C60 0.048(11) 0.068(14) 0.061(13) -0.014(11) 0.008(10) -0.022(10)
C61 0.064(12) 0.038(9) 0.048(10) 0.002(8) 0.019(9) -0.004(9)
C62 0.12(2) 0.086(19) 0.058(14) 0.002(13) 0.000(15) 0.014(17)
C63 0.075(16) 0.092(19) 0.082(17) 0.033(15) -0.010(13) 0.034(14)
C64 0.09(2) 0.073(18) 0.10(2) 0.036(16) 0.009(17) 0.027(15)
C65 0.15(3) 0.058(16) 0.12(2) 0.038(16) 0.06(2) 0.013(18)
C66 0.084(18) 0.058(14) 0.12(2) 0.039(15) 0.005(16) 0.005(13)
C67 0.032(9) 0.064(13) 0.071(13) -0.029(11) 0.018(9) -0.011(9)
C68 0.11(2) 0.098(19) 0.053(13) 0.010(13) 0.039(14) 0.028(17)
C69 0.14(3) 0.19(4) 0.051(15) -0.01(2) 0.055(18) 0.07(3)
C70 0.085(19) 0.08(2) 0.10(2) -0.039(17) 0.027(18) 0.015(16)
C71 0.053(14) 0.093(19) 0.11(2) 0.005(16) 0.043(14) 0.023(13)
C72 0.091(19) 0.069(16) 0.10(2) 0.017(14) 0.025(16) 0.026(14)
C73 0.041(10) 0.036(9) 0.054(11) -0.002(8) 0.013(8) 0.002(7)
C74 0.034(10) 0.094(16) 0.053(12) 0.026(11) 0.011(9) 0.010(10)
C75 0.067(15) 0.071(15) 0.068(14) -0.009(12) 0.014(12) 0.001(12)
C76 0.075(15) 0.057(13) 0.069(14) -0.017(11) 0.035(12) 0.003(11)
C77 0.033(11) 0.096(18) 0.097(18) 0.000(15) 0.013(11) -0.026(11)
C78 0.063(14) 0.074(15) 0.062(13) 0.004(11) 0.008(11) 0.003(12)
O1 0.073(11) 0.080(11) 0.085(12) -0.026(9) -0.006(9) -0.006(9)
O2 0.087(11) 0.081(11) 0.066(9) 0.052(9) 0.022(8) 0.021(9)
O11 0.105(15) 0.123(17) 0.099(14) 0.012(12) 0.041(12) 0.047(12)
O12 0.064(10) 0.063(9) 0.083(11) 0.001(8) -0.013(8) -0.015(8)
O21 0.086(13) 0.122(16) 0.122(16) 0.016(12) 0.064(12) 0.057(12)
O22 0.104(14) 0.101(14) 0.072(11) 0.040(10) 0.017(10) 0.026(11)
O31 0.115(15) 0.093(13) 0.075(11) -0.002(10) 0.061(11) 0.025(11)
O32 0.082(13) 0.099(14) 0.131(17) 0.011(13) 0.021(12) -0.030(11)
O41 0.16(2) 0.054(10) 0.108(15) 0.023(10) 0.003(14) 0.002(11)
O42 0.096(13) 0.129(17) 0.090(13) -0.028(12) 0.063(11) 0.008(12)

loop_
_atom_type_symbol
_atom_type_description
_atom_type_scat_dispersion_real
_atom_type_scat_dispersion_imag
_atom_type_scat_source
C C 0.0033 0.0016 'International Tables Vol C Tables 4.2.6.8 and 6.1.1.4'
H H 0.0000 0.0000 'International Tables Vol C Tables 4.2.6.8 and 6.1.1.4'
O O 0.0106 0.0060 'International Tables Vol C Tables 4.2.6.8 and 6.1.1.4'
P P 0.1023 0.0942 'International Tables Vol C Tables 4.2.6.8 and 6.1.1.4'
Ir Ir -1.4442 7.9887 'International Tables Vol C Tables 4.2.6.8 and 6.1.1.4'
Au Au -2.0133 8.8022 'International Tables Vol C Tables 4.2.6.8 and 6.1.1.4'

loop_
_geom_angle_atom_site_label_1
_geom_angle_atom_site_label_2
_geom_angle_atom_site_label_3
_geom_angle
C11 Ir1 C12 95.7(11)
C11 Ir1 C2 108.7(10)
C12 Ir1 C2 97.9(8)
C11 Ir1 Ir4 86.8(8)
C12 Ir1 Ir4 171.0(5)
C2 Ir1 Ir4 89.4(5)
C11 Ir1 Ir3 136.9(9)
C12 Ir1 Ir3 120.4(7)
C2 Ir1 Ir3 48.2(7)
Ir4 Ir1 Ir3 61.31(3)
C11 Ir1 Au1 158.8(8)
C12 Ir1 Au1 80.0(6)
C2 Ir1 Au1 92.5(6)
Ir4 Ir1 Au1 94.54(3)
Ir3 Ir1 Au1 59.48(3)
C11 Ir1 Au2 95.6(8)
C12 Ir1 Au2 112.2(6)
C2 Ir1 Au2 139.1(6)
Ir4 Ir1 Au2 58.86(3)
Ir3 Ir1 Au2 91.69(3)
Au1 Ir1 Au2 67.59(3)
C22 Ir2 C21 96.9(10)
C22 Ir2 C1 98.3(9)
C21 Ir2 C1 110.9(9)
C22 Ir2 Ir3 171.1(7)
C21 Ir2 Ir3 83.9(7)
C1 Ir2 Ir3 89.7(5)
C22 Ir2 Ir4 121.7(7)
C21 Ir2 Ir4 135.8(7)
C1 Ir2 Ir4 48.0(5)
Ir3 Ir2 Ir4 61.35(3)
C22 Ir2 Au2 82.1(8)
C21 Ir2 Au2 155.9(7)
C1 Ir2 Au2 93.0(6)
Ir3 Ir2 Au2 93.52(3)
Ir4 Ir2 Au2 59.65(3)
C22 Ir2 Au1 113.0(7)
C21 Ir2 Au1 91.8(6)
C1 Ir2 Au1 138.9(5)
Ir3 Ir2 Au1 58.15(2)
Ir4 Ir2 Au1 91.76(3)
Au2 Ir2 Au1 66.96(3)
C32 Ir3 C31 91.0(9)
C32 Ir3 C2 106.3(8)
C31 Ir3 C2 101.4(8)
C32 Ir3 Ir2 100.6(6)
C31 Ir3 Ir2 110.1(5)
C2 Ir3 Ir2 137.7(5)
C32 Ir3 Ir1 136.6(6)
C31 Ir3 Ir1 125.0(7)
C2 Ir3 Ir1 48.7(5)
Ir2 Ir3 Ir1 89.63(3)
C32 Ir3 Au1 158.9(6)
C31 Ir3 Au1 81.1(6)
C2 Ir3 Au1 94.4(5)
Ir2 Ir3 Au1 64.60(3)
Ir1 Ir3 Au1 61.55(3)
C32 Ir3 Ir4 89.9(6)
C31 Ir3 Ir4 169.7(5)
C2 Ir3 Ir4 88.2(5)
Ir2 Ir3 Ir4 59.65(3)
Ir1 Ir3 Ir4 59.29(3)
Au1 Ir3 Ir4 94.59(3)
C41 Ir4 C42 93.5(10)
C41 Ir4 C1 107.6(11)
C42 Ir4 C1 104.3(10)
C41 Ir4 Ir1 98.4(9)
C42 Ir4 Ir1 107.4(7)
C1 Ir4 Ir1 137.2(6)
C41 Ir4 Ir2 134.9(8)
C42 Ir4 Ir2 126.5(7)
C1 Ir4 Ir2 48.4(5)
Ir1 Ir4 Ir2 89.30(3)
C41 Ir4 Au2 157.7(9)
C42 Ir4 Au2 81.3(7)
C1 Ir4 Au2 94.7(5)
Ir1 Ir4 Au2 63.23(3)
Ir2 Ir4 Au2 61.37(3)
C41 Ir4 Ir3 87.1(7)
C42 Ir4 Ir3 166.7(7)
C1 Ir4 Ir3 88.2(7)
Ir1 Ir4 Ir3 59.40(3)
Ir2 Ir4 Ir3 59.00(3)
Au2 Ir4 Ir3 93.15(3)
P1 Au1 Ir3 149.01(13)
P1 Au1 Ir1 144.63(13)
Ir3 Au1 Ir1 58.97(3)
P1 Au1 Ir2 126.55(13)
Ir3 Au1 Ir2 57.26(2)
Ir1 Au1 Ir2 84.31(3)
P1 Au1 Au2 122.80(13)
Ir3 Au1 Au2 85.61(3)
Ir1 Au1 Au2 57.30(2)
Ir2 Au1 Au2 54.76(2)
P2 Au2 Ir4 152.48(14)
P2 Au2 Ir2 143.80(13)
Ir4 Au2 Ir2 58.98(3)
P2 Au2 Ir1 123.93(13)
Ir4 Au2 Ir1 57.91(2)
Ir2 Au2 Ir1 85.12(3)
P2 Au2 Au1 117.77(13)
Ir4 Au2 Au1 86.49(3)
Ir2 Au2 Au1 58.28(2)
Ir1 Au2 Au1 55.11(2)
C43 P1 C49 105.8(8)
C43 P1 C55 107.6(8)
C49 P1 C55 103.8(9)
C43 P1 Au1 115.1(5)
C49 P1 Au1 117.4(7)
C55 P1 Au1 106.2(7)
C61 P2 C73 107.4(9)
C61 P2 C67 105.9(10)
C73 P2 C67 104.7(8)
C61 P2 Au2 115.6(7)
C73 P2 Au2 114.9(6)
C67 P2 Au2 107.5(7)
O1 C1 Ir4 141.3(17)
O1 C1 Ir2 135.1(16)
Ir4 C1 Ir2 83.6(6)
O2 C2 Ir3 141.5(16)
O2 C2 Ir1 135.2(18)
Ir3 C2 Ir1 83.1(8)
O11 C11 Ir1 178(3)
O12 C12 Ir1 174(2)
O21 C21 Ir2 176(2)
O22 C22 Ir2 177(2)
O31 C31 Ir3 171(2)
O32 C32 Ir3 173(2)
O41 C41 Ir4 177(2)
O42 C42 Ir4 176(2)
C44 C43 C48 117.6(17)
C44 C43 P1 120.7(14)
C48 C43 P1 121.6(13)
C43 C44 C45 123.1(19)
C43 C44 H44 118.4
C45 C44 H44 118.4
C46 C45 C44 117(2)
C46 C45 H45 121.4
C44 C45 H45 121.4
C47 C46 C45 121(2)
C47 C46 H46 119.7
C45 C46 H46 119.7
C48 C47 C46 122(2)
C48 C47 H47 118.9
C46 C47 H47 118.9
C47 C48 C43 119(2)
C47 C48 H48 120.3
C43 C48 H48 120.3
C50 C49 C54 118.3(19)
C50 C49 P1 123.4(16)
C54 C49 P1 118.0(15)
C49 C50 C51 121(2)
C49 C50 H50 119.7
C51 C50 H50 119.7
C52 C51 C50 120(2)
C52 C51 H51 120.1
C50 C51 H51 120.1
C51 C52 C53 120.1(19)
C51 C52 H52 120.0
C53 C52 H52 120.0
C52 C53 C54 120(2)
C52 C53 H53 120.2
C54 C53 H53 120.2
C53 C54 C49 122(2)
C53 C54 H54 119.2
C49 C54 H54 119.2
C60 C55 C56 118.7(18)
C60 C55 P1 123.6(15)
C56 C55 P1 117.7(16)
C57 C56 C55 121(2)
C57 C56 H56 119.5
C55 C56 H56 119.5
C56 C57 C58 116(2)
C56 C57 H57 122.0
C58 C57 H57 122.0
C59 C58 C57 122(2)
C59 C58 H58 119.2
C57 C58 H58 119.2
C58 C59 C60 124(2)
C58 C59 H59 118.1
C60 C59 H59 118.1
C55 C60 C59 118(2)
C55 C60 H60 120.8
C59 C60 H60 120.8
C62 C61 C66 114(2)
C62 C61 P2 119.6(17)
C66 C61 P2 126.7(18)
C61 C62 C63 125(3)
C61 C62 H62 117.5
C63 C62 H62 117.5
C64 C63 C62 115(2)
C64 C63 H63 122.4
C62 C63 H63 122.4
C65 C64 C63 123(2)
C65 C64 H64 118.7
C63 C64 H64 118.7
C64 C65 C66 118(3)
C64 C65 H65 120.8
C66 C65 H65 120.8
C65 C66 C61 125(3)
C65 C66 H66 117.4
C61 C66 H66 117.4
C68 C67 C72 119(2)
C68 C67 P2 120.6(19)
C72 C67 P2 120.2(19)
C67 C68 C69 115(3)
C67 C68 H68 122.3
C69 C68 H68 122.3
C70 C69 C68 120(3)
C70 C69 H69 120.2
C68 C69 H69 120.2
C71 C70 C69 121(3)
C71 C70 H70 119.3
C69 C70 H70 119.3
C70 C71 C72 123(3)
C70 C71 H71 118.3
C72 C71 H71 118.3
C71 C72 C67 121(3)
C71 C72 H72 119.4
C67 C72 H72 119.4
C74 C73 C78 119.0(18)
C74 C73 P2 122.1(14)
C78 C73 P2 118.9(15)
C73 C74 C75 122.4(19)
C73 C74 H74 118.8
C75 C74 H74 118.8
C76 C75 C74 118(2)
C76 C75 H75 120.8
C74 C75 H75 120.8
C75 C76 C77 122(2)
C75 C76 H76 119.1
C77 C76 H76 119.1
C78 C77 C76 119(2)
C78 C77 H77 120.4
C76 C77 H77 120.4
C77 C78 C73 119(2)
C77 C78 H78 120.5
C73 C78 H78 120.5
C6S C1S C2S 115(5)
C6S C1S H1S 122.5
C2S C1S H1S 122.5
C3S C2S C1S 118(5)
C3S C2S H2S 121.1
C1S C2S H2S 121.1
C4S C3S C2S 125(5)
C4S C3S H3S 117.5
C2S C3S H3S 117.5
C5S C4S C3S 116(5)
C5S C4S H4S 122.0
C3S C4S H4S 122.0
C4S C5S C6S 123(6)
C4S C5S H5S 118.5
C6S C5S H5S 118.4
C1S C6S C5S 122(5)
C1S C6S H6S 118.9
C5S C6S H6S 118.9
C12S C7S C8S 122(5)
C12S C7S H7S 118.7
C8S C7S H7S 118.8
C9S C8S C7S 113(5)
C9S C8S H8S 123.3
C7S C8S H8S 123.3
C10S C9S C8S 127(5)
C10S C9S H9S 116.3
C8S C9S H9S 116.3
C9S C10S C11S 119(4)
C9S C10S H10S 120.6
C11S C10S H10S 120.6
C12S C11S C10S 116(5)
C12S C11S H11S 122.2
C10S C11S H11S 122.2
C7S C12S C11S 122(5)
C7S C12S H12S 119.1
C11S C12S H12S 119.0

loop_
_geom_bond_atom_site_label_1
_geom_bond_atom_site_label_2
_geom_bond_distance
Ir1 C11 1.86(3)
Ir1 C12 1.89(2)
Ir1 C2 2.054(17)
Ir1 Ir4 2.7127(10)
Ir1 Ir3 2.7157(10)
Ir1 Au1 2.7864(10)
Ir1 Au2 2.8587(10)
Ir2 C22 1.85(2)
Ir2 C21 1.93(3)
Ir2 C1 2.049(19)
Ir2 Ir3 2.7031(10)
Ir2 Ir4 2.7217(10)
Ir2 Au2 2.7876(10)
Ir2 Au1 2.9031(10)
Ir3 C32 1.83(2)
Ir3 C31 1.97(3)
Ir3 C2 2.04(2)
Ir3 Au1 2.7299(10)
Ir3 Ir4 2.7676(11)
Ir4 C41 1.81(2)
Ir4 C42 1.92(3)
Ir4 C1 2.035(17)
Ir4 Au2 2.7404(10)
Au1 P1 2.319(5)
Au1 Au2 3.1405(10)
Au2 P2 2.322(5)
P1 C43 1.800(17)
P1 C49 1.80(2)
P1 C55 1.838(18)
P2 C61 1.77(2)
P2 C73 1.819(18)
P2 C67 1.826(19)
C1 O1 1.18(2)
C2 O2 1.18(2)
C11 O11 1.13(3)
C12 O12 1.14(2)
C21 O21 1.08(3)
C22 O22 1.13(3)
C31 O31 1.11(3)
C32 O32 1.19(2)
C41 O41 1.17(3)
C42 O42 1.12(3)
C43 C44 1.35(3)
C43 C48 1.41(2)
C44 C45 1.39(3)
C44 H44 0.9300
C45 C46 1.37(3)
C45 H45 0.9300
C46 C47 1.35(3)
C46 H46 0.9300
C47 C48 1.34(3)
C47 H47 0.9300
C48 H48 0.9300
C49 C50 1.37(3)
C49 C54 1.39(3)
C50 C51 1.42(3)
C50 H50 0.9300
C51 C52 1.37(3)
C51 H51 0.9300
C52 C53 1.37(3)
C52 H52 0.9300
C53 C54 1.39(3)
C53 H53 0.9300
C54 H54 0.9300
C55 C60 1.36(3)
C55 C56 1.41(3)
C56 C57 1.38(3)
C56 H56 0.9300
C57 C58 1.40(4)
C57 H57 0.9300
C58 C59 1.28(3)
C58 H58 0.9300
C59 C60 1.36(3)
C59 H59 0.9300
C60 H60 0.9300
C61 C62 1.36(3)
C61 C66 1.37(3)
C62 C63 1.43(3)
C62 H62 0.9300
C63 C64 1.37(4)
C63 H63 0.9300
C64 C65 1.35(4)
C64 H64 0.9300
C65 C66 1.36(4)
C65 H65 0.9300
C66 H66 0.9300
C67 C68 1.40(3)
C67 C72 1.40(3)
C68 C69 1.49(4)
C68 H68 0.9300
C69 C70 1.35(4)
C69 H69 0.9300
C70 C71 1.29(4)
C70 H70 0.9300
C71 C72 1.31(3)
C71 H71 0.9300
C72 H72 0.9300
C73 C74 1.33(3)
C73 C78 1.43(3)
C74 C75 1.40(3)
C74 H74 0.9300
C75 C76 1.34(3)
C75 H75 0.9300
C76 C77 1.39(3)
C76 H76 0.9300
C77 C78 1.38(3)
C77 H77 0.9300
C78 H78 0.9300
C1S C6S 1.30(5)
C1S C2S 1.43(5)
C1S H1S 0.9300
C2S C3S 1.32(5)
C2S H2S 0.9300
C3S C4S 1.31(5)
C3S H3S 0.9300
C4S C5S 1.28(6)
C4S H4S 0.9300
C5S C6S 1.35(6)
C5S H5S 0.9300
C6S H6S 0.9300
C7S C12S 1.3501(10)
C7S C8S 1.34(6)
C7S H7S 0.9300
C8S C9S 1.33(6)
C8S H8S 0.9300
C9S C10S 1.31(5)
C9S H9S 0.9300
C10S C11S 1.38(5)
C10S H10S 0.9300
C11S C12S 1.35(6)
C11S H11S 0.9300
C12S H12S 0.9300
